data_4312742
loop_
_publ_author_name
'Daniel L. Reger'
'Radu F. Semeniuc'
'Mark D. Smith'

_publ_contact_author_address
;
Department of Chemistry and Biochemistry
University of South Carolina
Columbia, South Carolina 29208
USA
;
_publ_contact_author_email reger@mail.chem.sc.edu
_publ_contact_author_fax '1 803 777 9521'
_publ_contact_author_name 'Professor Daniel L. Reger'
_publ_contact_author_phone '1 803 777 2587'
_publ_section_title
;
 Synthesis of Open and Closed Metallacages Using Novel Tripodal Ligands:
 Unusually Stable Silver(I) Inclusion Compound
;
_journal_name_full 'Inorganic Chemistry'
_journal_page_first 8137
_journal_page_last 8139
_journal_paper_doi 10.1021/ic035192o
_journal_volume 42
_journal_year 2003
_chemical_formula_sum 'C120 H161 B8 Cd4 F32 N45 O13'
_chemical_formula_weight 3586.02
_chemical_name_systematic
; 
 ? 
;
_space_group_IT_number 2
_symmetry_cell_setting triclinic
_symmetry_space_group_name_Hall '-P 1'
_symmetry_space_group_name_H-M 'P -1'
_atom_sites_solution_hydrogens geom
_atom_sites_solution_primary direct
_atom_sites_solution_secondary difmap
_audit_creation_method SHELXL-97
_cell_angle_alpha 72.7100(10)
_cell_angle_beta 70.8220(10)
_cell_angle_gamma 74.5800(10)
_cell_formula_units_Z 1
_cell_length_a 15.3996(10)
_cell_length_b 17.0481(11)
_cell_length_c 17.2755(11)
_cell_measurement_reflns_used 7048
_cell_measurement_temperature 150.0(2)
_cell_measurement_theta_max 25.024
_cell_measurement_theta_min 2.464
_cell_volume 4018.3(4)
_computing_structure_refinement 'SHELXL-97 (Sheldrick, 1997)'
_computing_structure_solution 'SHELXS-97 (Sheldrick, 1990)'
_diffrn_ambient_temperature 150.0(2)
_diffrn_measured_fraction_theta_full 0.993
_diffrn_measured_fraction_theta_max 0.993
_diffrn_radiation_monochromator graphite
_diffrn_radiation_source 'fine-focus sealed tube'
_diffrn_radiation_type MoK\a
_diffrn_radiation_wavelength 0.71073
_diffrn_reflns_av_R_equivalents 0.0338
_diffrn_reflns_av_sigmaI/netI 0.0529
_diffrn_reflns_limit_h_max 18
_diffrn_reflns_limit_h_min -18
_diffrn_reflns_limit_k_max 20
_diffrn_reflns_limit_k_min -20
_diffrn_reflns_limit_l_max 20
_diffrn_reflns_limit_l_min -20
_diffrn_reflns_number 33081
_diffrn_reflns_theta_full 25.06
_diffrn_reflns_theta_max 25.06
_diffrn_reflns_theta_min 1.43
_diffrn_standards_decay_% <1
_exptl_absorpt_coefficient_mu 0.627
_exptl_absorpt_correction_T_max 0.8309
_exptl_absorpt_correction_T_min 0.5888
_exptl_crystal_colour colorless
_exptl_crystal_density_diffrn 1.482
_exptl_crystal_density_method 'not measured'
_exptl_crystal_description blade
_exptl_crystal_F_000 1820
_exptl_crystal_size_max 0.54
_exptl_crystal_size_mid 0.26
_exptl_crystal_size_min 0.15
_refine_diff_density_max 1.367
_refine_diff_density_min -0.569
_refine_diff_density_rms 0.088
_refine_ls_extinction_method none
_refine_ls_goodness_of_fit_ref 1.033
_refine_ls_hydrogen_treatment mixed
_refine_ls_matrix_type full
_refine_ls_number_parameters 1105
_refine_ls_number_reflns 14172
_refine_ls_number_restraints 190
_refine_ls_restrained_S_all 1.057
_refine_ls_R_factor_all 0.0598
_refine_ls_R_factor_gt 0.0469
_refine_ls_shift/su_max 0.001
_refine_ls_shift/su_mean 0.000
_refine_ls_structure_factor_coef Fsqd
_refine_ls_weighting_details 'calc w=1/[\s^2^(Fo^2^)+(0.0651P)^2^+0.0000P] where P=(Fo^2^+2Fc^2^)/3'
_refine_ls_weighting_scheme calc
_refine_ls_wR_factor_gt 0.1197
_refine_ls_wR_factor_ref 0.1238
_reflns_number_gt 10406
_reflns_number_total 14172
_reflns_threshold_expression >2sigma(I)
_cod_data_source_file ic035192osi20031015_014726_1.cif
_cod_data_source_block 1
_cod_database_code 4312742

loop_
_symmetry_equiv_pos_as_xyz
'x, y, z'
'-x, -y, -z'

loop_
_atom_site_label
_atom_site_type_symbol
_atom_site_fract_x
_atom_site_fract_y
_atom_site_fract_z
_atom_site_U_iso_or_equiv
_atom_site_adp_type
_atom_site_occupancy
_atom_site_symmetry_multiplicity
_atom_site_calc_flag
_atom_site_refinement_flags
_atom_site_disorder_assembly
_atom_site_disorder_group
Cd1 Cd 0.21819(2) 0.055452(19) 0.49568(2) 0.04471(11) Uani 1 1 d . . .
Cd2 Cd 0.14008(2) 0.660680(18) 0.057409(18) 0.03883(10) Uani 1 1 d . . .
C1 C 0.3252(2) 0.1667(2) 0.5616(2) 0.0304(8) Uani 1 1 d . . .
C2 C 0.3725(3) 0.2190(2) 0.5884(2) 0.0303(8) Uani 1 1 d . . .
H2A H 0.3298 0.2393 0.6383 0.036 Uiso 1 1 calc R . .
H2B H 0.4301 0.1845 0.6033 0.036 Uiso 1 1 calc R . .
C3 C 0.4273(3) 0.3446(2) 0.5461(2) 0.0299(8) Uani 1 1 d . . .
H3A H 0.4836 0.3157 0.5660 0.036 Uiso 1 1 calc R . .
H3B H 0.3782 0.3649 0.5934 0.036 Uiso 1 1 calc R . .
C4 C 0.1815(3) 0.6870(2) 0.2395(2) 0.0343(9) Uani 1 1 d . . .
C5 C 0.2076(3) 0.6894(2) 0.3171(2) 0.0363(9) Uani 1 1 d . . .
H5A H 0.2245 0.7440 0.3088 0.044 Uiso 1 1 calc R . .
H5B H 0.1537 0.6822 0.3676 0.044 Uiso 1 1 calc R . .
C6 C 0.3299(2) 0.6353(2) 0.3831(2) 0.0303(8) Uani 1 1 d . . .
H6A H 0.2842 0.6423 0.4375 0.036 Uiso 1 1 calc R . .
H6B H 0.3587 0.6858 0.3574 0.036 Uiso 1 1 calc R . .
C7 C 0.8030(2) 0.4137(2) 0.1201(2) 0.0304(8) Uani 1 1 d . . .
C8 C 0.7826(2) 0.4453(2) 0.1994(2) 0.0340(9) Uani 1 1 d . . .
H8A H 0.8126 0.4023 0.2404 0.041 Uiso 1 1 calc R . .
H8B H 0.8087 0.4965 0.1850 0.041 Uiso 1 1 calc R . .
C9 C 0.6662(2) 0.4896(2) 0.3120(2) 0.0304(8) Uani 1 1 d . . .
H9A H 0.6790 0.5468 0.2983 0.037 Uiso 1 1 calc R . .
H9B H 0.7076 0.4518 0.3465 0.037 Uiso 1 1 calc R . .
C11 C 0.3138(3) 0.0740(2) 0.7099(2) 0.0367(9) Uani 1 1 d . . .
H11 H 0.3496 0.0987 0.7285 0.044 Uiso 1 1 calc R . .
C12 C 0.2699(3) 0.0088(2) 0.7550(3) 0.0394(9) Uani 1 1 d . . .
H12 H 0.2687 -0.0215 0.8111 0.047 Uiso 1 1 calc R . .
C13 C 0.2269(3) -0.0042(2) 0.7019(2) 0.0384(9) Uani 1 1 d . . .
H13 H 0.1905 -0.0463 0.7172 0.046 Uiso 1 1 calc R . .
C14 C 0.1746(4) 0.1529(4) 0.3035(4) 0.0696(15) Uani 1 1 d . . .
C15 C 0.1541(5) 0.2110(4) 0.2283(4) 0.096(2) Uani 1 1 d . . .
H15A H 0.1032 0.2567 0.2443 0.144 Uiso 1 1 calc R . .
H15B H 0.1352 0.1816 0.1973 0.144 Uiso 1 1 calc R . .
H15C H 0.2100 0.2337 0.1925 0.144 Uiso 1 1 calc R . .
C21 C 0.1962(3) 0.2947(2) 0.5569(2) 0.0361(9) Uani 1 1 d . . .
H21 H 0.2144 0.3247 0.5855 0.043 Uiso 1 1 calc R . .
C22 C 0.1194(3) 0.3181(3) 0.5270(3) 0.0452(10) Uani 1 1 d . . .
H22 H 0.0742 0.3682 0.5294 0.054 Uiso 1 1 calc R . .
C23 C 0.1204(3) 0.2539(3) 0.4924(3) 0.0498(11) Uani 1 1 d . . .
H23 H 0.0742 0.2531 0.4675 0.060 Uiso 1 1 calc R . .
C31 C 0.4839(3) 0.1367(2) 0.4584(3) 0.0406(10) Uani 1 1 d . . .
H31 H 0.5168 0.1673 0.4734 0.049 Uiso 1 1 calc R . .
C32 C 0.5204(3) 0.0893(3) 0.4009(3) 0.0474(11) Uani 1 1 d . . .
H32 H 0.5833 0.0803 0.3674 0.057 Uiso 1 1 calc R . .
C33 C 0.4465(3) 0.0562(3) 0.4010(3) 0.0475(11) Uani 1 1 d . . .
H33 H 0.4515 0.0205 0.3660 0.057 Uiso 1 1 calc R . .
C34 C -0.0155(4) 0.0619(3) 0.5860(3) 0.0584(13) Uani 1 1 d . . .
C35 C -0.1156(4) 0.0770(4) 0.6240(4) 0.0825(18) Uani 1 1 d . . .
H35A H -0.1476 0.1095 0.5806 0.124 Uiso 1 1 calc R . .
H35B H -0.1301 0.1082 0.6674 0.124 Uiso 1 1 calc R . .
H35C H -0.1369 0.0234 0.6496 0.124 Uiso 1 1 calc R . .
C41 C 0.3384(3) 0.7287(3) 0.1578(3) 0.0462(10) Uani 1 1 d . . .
H41 H 0.3528 0.7428 0.2008 0.055 Uiso 1 1 calc R . .
C42 C 0.3918(3) 0.7329(3) 0.0782(3) 0.0534(12) Uani 1 1 d . . .
H42 H 0.4508 0.7498 0.0537 0.064 Uiso 1 1 calc R . .
C43 C 0.3417(3) 0.7068(3) 0.0392(3) 0.0496(11) Uani 1 1 d . . .
H43 H 0.3624 0.7031 -0.0180 0.060 Uiso 1 1 calc R . .
C51 C 0.1375(3) 0.5484(3) 0.3259(3) 0.0486(11) Uani 1 1 d . . .
H51 H 0.1553 0.5446 0.3748 0.058 Uiso 1 1 calc R . .
C52 C 0.0921(3) 0.4954(3) 0.3163(3) 0.0583(13) Uani 1 1 d . . .
H52 H 0.0724 0.4471 0.3563 0.070 Uiso 1 1 calc R . .
C53 C 0.0804(3) 0.5265(3) 0.2360(3) 0.0486(11) Uani 1 1 d . . .
H53 H 0.0505 0.5016 0.2118 0.058 Uiso 1 1 calc R . .
C61 C 0.0084(3) 0.7487(3) 0.2622(3) 0.0427(10) Uani 1 1 d . . .
H61 H -0.0172 0.6990 0.2837 0.051 Uiso 1 1 calc R . .
C62 C -0.0399(3) 0.8284(3) 0.2573(3) 0.0521(12) Uani 1 1 d . . .
H62 H -0.1059 0.8463 0.2734 0.063 Uiso 1 1 calc R . .
C63 C 0.0280(4) 0.8782(3) 0.2235(3) 0.0590(13) Uani 1 1 d . . .
H63 H 0.0141 0.9375 0.2127 0.071 Uiso 1 1 calc R . .
C64 C -0.0122(4) 0.8419(3) 0.0564(3) 0.0575(12) Uani 1 1 d . . .
C65 C -0.0885(4) 0.9171(4) 0.0551(4) 0.088(2) Uani 1 1 d . . .
H65A H -0.1482 0.9008 0.0903 0.132 Uiso 1 1 calc R . .
H65B H -0.0926 0.9420 -0.0029 0.132 Uiso 1 1 calc R . .
H65C H -0.0749 0.9581 0.0769 0.132 Uiso 1 1 calc R . .
C71 C 0.9720(3) 0.3960(3) 0.1208(3) 0.0446(10) Uani 1 1 d . . .
H71 H 0.9617 0.4031 0.1758 0.053 Uiso 1 1 calc R . .
C72 C 1.0559(3) 0.3812(3) 0.0643(3) 0.0484(11) Uani 1 1 d . . .
H72 H 1.1160 0.3762 0.0713 0.058 Uiso 1 1 calc R . .
C73 C 1.0360(3) 0.3750(3) -0.0056(3) 0.0455(10) Uani 1 1 d . . .
H73 H 1.0820 0.3642 -0.0554 0.055 Uiso 1 1 calc R . .
C81 C 0.7153(4) 0.2974(3) 0.2135(3) 0.0658(15) Uani 1 1 d . . .
H81 H 0.6880 0.3184 0.2631 0.079 Uiso 1 1 calc R . .
C82 C 0.7060(4) 0.2243(3) 0.2045(3) 0.0726(16) Uani 1 1 d . . .
H82 H 0.6715 0.1844 0.2452 0.087 Uiso 1 1 calc R . .
C83 C 0.7574(3) 0.2203(3) 0.1232(3) 0.0507(11) Uani 1 1 d . . .
H83 H 0.7645 0.1751 0.0987 0.061 Uiso 1 1 calc R . .
C91 C 0.7213(3) 0.5574(2) 0.0592(2) 0.0350(9) Uani 1 1 d . . .
H91 H 0.7154 0.5849 0.1016 0.042 Uiso 1 1 calc R . .
C92 C 0.6933(3) 0.5927(3) -0.0129(3) 0.0430(10) Uani 1 1 d . . .
H92 H 0.6641 0.6490 -0.0306 0.052 Uiso 1 1 calc R . .
C93 C 0.7166(3) 0.5291(3) -0.0544(3) 0.0436(10) Uani 1 1 d . . .
H93 H 0.7054 0.5354 -0.1071 0.052 Uiso 1 1 calc R . .
C101 C 0.4506(2) 0.4178(2) 0.4736(2) 0.0270(8) Uani 1 1 d D . .
C102 C 0.3802(2) 0.4888(2) 0.4592(2) 0.0277(8) Uani 1 1 d D . .
C103 C 0.4038(2) 0.5591(2) 0.3968(2) 0.0273(8) Uani 1 1 d D . .
C104 C 0.4971(2) 0.5594(2) 0.3457(2) 0.0281(8) Uani 1 1 d D . .
C105 C 0.5656(2) 0.4886(2) 0.3609(2) 0.0274(8) Uani 1 1 d . . .
C106 C 0.5423(2) 0.4170(2) 0.4228(2) 0.0268(8) Uani 1 1 d . . .
C107 C 0.2789(3) 0.4863(2) 0.5082(2) 0.0359(9) Uani 1 1 d . . .
H10A H 0.2514 0.4591 0.4817 0.054 Uiso 1 1 calc R . .
H10B H 0.2439 0.5434 0.5084 0.054 Uiso 1 1 calc R . .
H10C H 0.2758 0.4546 0.5663 0.054 Uiso 1 1 calc R . .
C108 C 0.5209(3) 0.6333(2) 0.2736(2) 0.0370(9) Uani 1 1 d . . .
H10D H 0.5866 0.6207 0.2419 0.056 Uiso 1 1 calc R . .
H10E H 0.5107 0.6825 0.2959 0.056 Uiso 1 1 calc R . .
H10F H 0.4807 0.6446 0.2362 0.056 Uiso 1 1 calc R . .
C109 C 0.6141(3) 0.3375(2) 0.4349(2) 0.0355(9) Uani 1 1 d . . .
H10G H 0.6292 0.3286 0.4881 0.053 Uiso 1 1 calc R . .
H10H H 0.6710 0.3423 0.3881 0.053 Uiso 1 1 calc R . .
H10I H 0.5887 0.2900 0.4362 0.053 Uiso 1 1 calc R . .
N121 N 0.2735(4) 0.9357(4) -0.0315(4) 0.108(2) Uani 1 1 d D . .
C121 C 0.2750(4) 0.9467(3) 0.0298(4) 0.0774(16) Uani 1 1 d D . .
C122 C 0.2744(5) 0.9617(4) 0.1095(4) 0.0849(18) Uani 1 1 d D . .
H12A H 0.2359 1.0164 0.1161 0.127 Uiso 1 1 calc R . .
H12B H 0.3385 0.9606 0.1090 0.127 Uiso 1 1 calc R . .
H12C H 0.2484 0.9180 0.1565 0.127 Uiso 1 1 calc R . .
N11 N 0.2425(2) 0.04832(19) 0.6281(2) 0.0363(8) Uani 1 1 d . . .
N12 N 0.2968(2) 0.09734(18) 0.63306(18) 0.0303(7) Uani 1 1 d . . .
N13 N 0.1906(3) 0.1062(3) 0.3642(3) 0.0674(12) Uani 1 1 d . . .
N21 N 0.1946(2) 0.1938(2) 0.4988(2) 0.0462(9) Uani 1 1 d . . .
N22 N 0.2416(2) 0.22007(18) 0.53785(19) 0.0319(7) Uani 1 1 d . . .
N31 N 0.3689(2) 0.0813(2) 0.4561(2) 0.0395(8) Uani 1 1 d . . .
N32 N 0.3918(2) 0.13254(18) 0.49085(19) 0.0318(7) Uani 1 1 d . . .
N33 N 0.0626(3) 0.0496(3) 0.5555(3) 0.0615(11) Uani 1 1 d . . .
N41 N 0.2623(2) 0.6881(2) 0.0916(2) 0.0413(8) Uani 1 1 d . . .
N42 N 0.2599(2) 0.70055(19) 0.1662(2) 0.0352(7) Uani 1 1 d . . .
N51 N 0.1157(2) 0.5946(2) 0.1971(2) 0.0369(8) Uani 1 1 d . . .
N52 N 0.1530(2) 0.60781(19) 0.25308(19) 0.0338(7) Uani 1 1 d . . .
N61 N 0.1153(3) 0.8333(2) 0.2079(3) 0.0531(10) Uani 1 1 d . . .
N62 N 0.1012(2) 0.75386(19) 0.2302(2) 0.0368(8) Uani 1 1 d . . .
N63 N 0.0427(3) 0.7855(2) 0.0586(2) 0.0513(10) Uani 1 1 d . . .
N71 N 0.9447(2) 0.3861(2) 0.0053(2) 0.0398(8) Uani 1 1 d . . .
N72 N 0.9055(2) 0.39881(19) 0.08432(19) 0.0321(7) Uani 1 1 d . . .
N81 N 0.7955(3) 0.2869(2) 0.0839(2) 0.0466(9) Uani 1 1 d . . .
N82 N 0.7692(2) 0.33544(19) 0.14136(19) 0.0334(7) Uani 1 1 d . . .
N91 N 0.7564(2) 0.4581(2) -0.0117(2) 0.0404(8) Uani 1 1 d . . .
N92 N 0.7588(2) 0.47672(18) 0.05910(19) 0.0309(7) Uani 1 1 d . . .
O1 O 0.39488(17) 0.28709(14) 0.52071(15) 0.0301(6) Uani 1 1 d . . .
O2 O 0.28413(17) 0.62432(15) 0.32824(16) 0.0342(6) Uani 1 1 d . . .
O3 O 0.68506(16) 0.46280(15) 0.23544(15) 0.0313(6) Uani 1 1 d . . .
O21 O 0.2608(3) -0.0822(2) 0.5138(2) 0.0732(11) Uani 1 1 d D . .
H21A H 0.3024 -0.1047 0.4769 0.110 Uiso 1 1 d RD . .
H21B H 0.2340 -0.1197 0.5498 0.110 Uiso 1 1 d RD . .
O31 O 0.1749(10) 0.8096(7) 0.6370(5) 0.068(4) Uani 0.65(3) 1 d P . .
O32 O 0.121(3) 0.8436(18) 0.610(2) 0.127(14) Uani 0.35(3) 1 d P . .
B1 B 0.8075(3) 0.6818(3) 0.2158(2) 0.0436(12) Uani 1 1 d D . .
F11 F 0.76796(17) 0.65896(16) 0.16700(16) 0.0573(7) Uani 1 1 d D . .
F12 F 0.7771(2) 0.6444(2) 0.29814(16) 0.0839(10) Uani 1 1 d D . .
F13 F 0.90457(18) 0.6572(2) 0.18811(19) 0.0800(9) Uani 1 1 d D . .
F14 F 0.7877(2) 0.76711(17) 0.2072(2) 0.0888(10) Uani 1 1 d D . .
B2 B 0.4006(4) 0.8770(3) 0.3158(3) 0.0454(12) Uani 1 1 d D A 1
F21 F 0.3923(2) 0.83292(19) 0.39905(17) 0.0762(9) Uani 1 1 d D A 1
F22 F 0.3695(2) 0.83867(18) 0.2749(2) 0.0872(10) Uani 1 1 d D A 1
F23 F 0.4922(2) 0.8816(2) 0.2793(2) 0.0982(12) Uani 1 1 d D A 1
F24 F 0.3487(2) 0.95580(17) 0.3156(2) 0.0933(11) Uani 1 1 d D A 1
B3A B 0.0092(11) 0.8815(11) 0.8232(9) 0.086(13) Uani 0.50 1 d PD B 3
F31A F 0.0558(10) 0.9170(8) 0.8548(8) 0.051(3) Uani 0.50 1 d PD B 3
F32A F 0.0332(14) 0.7969(8) 0.8397(11) 0.126(7) Uani 0.50 1 d PD B 3
F33A F -0.0855(7) 0.9051(7) 0.8571(8) 0.115(4) Uani 0.50 1 d PD B 3
F34A F 0.0308(8) 0.9132(6) 0.7376(5) 0.102(3) Uani 0.50 1 d PD B 3
B3B B 0.0003(10) 0.8794(7) 0.8280(7) 0.044(8) Uani 0.50 1 d PD C 4
F31B F 0.0454(13) 0.9205(12) 0.8546(13) 0.106(7) Uani 0.50 1 d PD C 4
F32B F 0.0560(12) 0.8103(8) 0.8012(10) 0.096(5) Uani 0.50 1 d PD C 4
F33B F -0.0735(7) 0.8540(6) 0.8945(5) 0.093(3) Uani 0.50 1 d PD C 4
F34B F -0.0379(8) 0.9314(5) 0.7647(6) 0.100(3) Uani 0.50 1 d PD C 4
B4A B 0.9235(4) 0.3338(3) 0.3962(4) 0.0409(15) Uiso 0.36 1 d PD D 5
F41A F 0.9270(4) 0.3631(4) 0.4609(3) 0.060(4) Uiso 0.36 1 d PD D 5
F42A F 0.8371(4) 0.3427(6) 0.3881(6) 0.056(3) Uiso 0.36 1 d PD D 5
F44A F 0.9575(6) 0.2462(3) 0.4165(6) 0.064(2) Uiso 0.36 1 d PD D 5
F43A F 0.9804(7) 0.3668(6) 0.3195(4) 0.082(3) Uiso 0.36 1 d PD D 5
B4B B 0.9235(4) 0.3338(3) 0.3962(4) 0.0409(15) Uiso 0.20 1 d PD E 6
F41B F 0.9270(4) 0.3631(4) 0.4609(3) 0.051(2) Uiso 0.20 1 d PD E 6
F42B F 0.9908(7) 0.2676(7) 0.3787(9) 0.051(2) Uiso 0.20 1 d PD E 6
F43B F 0.8359(6) 0.3086(9) 0.4236(8) 0.051(2) Uiso 0.20 1 d PD E 6
F44B F 0.9280(11) 0.3958(6) 0.3228(5) 0.051(2) Uiso 0.20 1 d PD E 6
B4C B 0.9174(6) 0.3641(6) 0.3856(5) 0.0409(15) Uiso 0.26 1 d PD F 7
F41C F 0.9387(9) 0.3830(8) 0.4486(7) 0.038(6) Uiso 0.26 1 d PD F 7
F42C F 0.9088(7) 0.4316(6) 0.3216(5) 0.052(3) Uiso 0.26 1 d PD F 7
F43C F 0.9921(7) 0.3021(7) 0.3559(7) 0.057(4) Uiso 0.26 1 d PD F 7
F44C F 0.8337(6) 0.3354(7) 0.4170(8) 0.051(4) Uiso 0.26 1 d PD F 7
B4D B 0.9239(7) 0.3364(7) 0.4083(6) 0.0409(15) Uiso 0.18 1 d PD G 8
F41D F 0.9315(12) 0.3824(12) 0.4583(10) 0.049(13) Uiso 0.18 1 d PD G 8
F42D F 0.9037(11) 0.2604(8) 0.4523(9) 0.081(5) Uiso 0.18 1 d PD G 8
F43D F 1.0114(6) 0.3256(8) 0.3476(7) 0.026(3) Uiso 0.18 1 d PD G 8
F44D F 0.8568(8) 0.3795(9) 0.3662(9) 0.066(5) Uiso 0.18 1 d PD G 8
C1S C 0.3059(9) 0.3017(7) 0.2965(7) 0.229(8) Uani 1 1 d D H 9
H1S1 H 0.2473 0.3355 0.2850 0.344 Uiso 1 1 calc R H 9
H1S2 H 0.2922 0.2638 0.3524 0.344 Uiso 1 1 calc R H 9
H1S3 H 0.3381 0.2689 0.2538 0.344 Uiso 1 1 calc R H 9
C2S C 0.3653(8) 0.3561(6) 0.2941(5) 0.179(5) Uani 1 1 d D H 9
H2S1 H 0.3343 0.3874 0.3390 0.215 Uiso 1 1 calc R H 9
H2S2 H 0.4252 0.3222 0.3044 0.215 Uiso 1 1 calc R H 9
O1S O 0.3827(4) 0.4120(3) 0.2161(3) 0.125(2) Uani 1 1 d D H 9
C3S C 0.4435(6) 0.4676(7) 0.2003(6) 0.189(6) Uani 1 1 d D H 9
H3S1 H 0.4062 0.5236 0.2064 0.227 Uiso 1 1 calc R H 9
H3S2 H 0.4804 0.4474 0.2420 0.227 Uiso 1 1 calc R H 9
C4S C 0.5034(7) 0.4735(8) 0.1197(6) 0.196(6) Uani 1 1 d D H 9
H4S1 H 0.5283 0.4175 0.1088 0.294 Uiso 1 1 calc R H 9
H4S2 H 0.5552 0.4995 0.1149 0.294 Uiso 1 1 calc R H 9
H4S3 H 0.4692 0.5078 0.0786 0.294 Uiso 1 1 calc R H 9
C101 C 0.6484(18) 0.8137(18) 1.0546(12) 0.086(3) Uiso 0.25 1 d PD I 10
H10J H 0.6491 0.8684 1.0616 0.129 Uiso 0.25 1 calc PR I 10
H10K H 0.6961 0.7714 1.0779 0.129 Uiso 0.25 1 calc PR I 10
H10L H 0.5866 0.7991 1.0844 0.129 Uiso 0.25 1 calc PR I 10
C102 C 0.6686(12) 0.8169(17) 0.9642(11) 0.086(3) Uiso 0.25 1 d PD I 10
H10M H 0.6961 0.8667 0.9299 0.103 Uiso 0.25 1 calc PR I 10
H10N H 0.7141 0.7665 0.9502 0.103 Uiso 0.25 1 calc PR I 10
O101 O 0.5832(10) 0.8209(10) 0.9461(9) 0.086(3) Uiso 0.25 1 d PD I 10
C103 C 0.5707(16) 0.8434(16) 0.8674(12) 0.086(3) Uiso 0.25 1 d PD I 10
H10O H 0.5680 0.7914 0.8546 0.103 Uiso 0.25 1 calc PR I 10
H10P H 0.6291 0.8614 0.8286 0.103 Uiso 0.25 1 calc PR I 10
C104 C 0.4949(17) 0.9057(16) 0.8423(16) 0.086(3) Uiso 0.25 1 d PD I 10
H10Q H 0.4598 0.9348 0.8875 0.129 Uiso 0.25 1 calc PR I 10
H10R H 0.4531 0.8785 0.8311 0.129 Uiso 0.25 1 calc PR I 10
H10S H 0.5202 0.9460 0.7911 0.129 Uiso 0.25 1 calc PR I 10
C111 C 0.6086(16) 0.8200(15) 1.1045(12) 0.102(4) Uiso 0.25 1 d PD J 11
H11A H 0.5412 0.8252 1.1138 0.153 Uiso 0.25 1 calc PR J 11
H11B H 0.6196 0.8639 1.1242 0.153 Uiso 0.25 1 calc PR J 11
H11C H 0.6334 0.7650 1.1358 0.4(3) Uiso 0.25 1 calc PR J 11
C112 C 0.6558(16) 0.8288(15) 1.0146(12) 0.102(4) Uiso 0.25 1 d PRD J 11
H11D H 0.6458 0.8889 0.9864 0.123 Uiso 0.25 1 calc PR J 11
H11E H 0.7238 0.8092 1.0077 0.123 Uiso 0.25 1 calc PR J 11
O111 O 0.6273(13) 0.7862(10) 0.9739(10) 0.102(4) Uiso 0.25 1 d PD J 11
C113 C 0.6238(17) 0.8064(14) 0.8918(12) 0.102(4) Uiso 0.25 1 d PD J 11
H11F H 0.6194 0.7554 0.8781 0.123 Uiso 0.25 1 calc PR J 11
H11G H 0.6836 0.8231 0.8551 0.123 Uiso 0.25 1 calc PR J 11
C114 C 0.548(2) 0.8726(19) 0.8703(17) 0.102(4) Uiso 0.25 1 d PD J 11
H11H H 0.5015 0.8482 0.8618 0.153 Uiso 0.25 1 calc PR J 11
H11I H 0.5725 0.9123 0.8183 0.153 Uiso 0.25 1 calc PR J 11
H11J H 0.5178 0.9018 0.9161 0.153 Uiso 0.25 1 calc PR J 11
N221 N 0.6274(14) 0.8417(12) 1.1019(12) 0.066(3) Uiso 0.25 1 d P . 13
C221 C 0.5738(14) 0.8821(12) 0.0633(13) 0.066(3) Uiso 0.25 1 d PD . 13
C222 C 0.5077(14) 0.9503(11) 0.0270(13) 0.066(3) Uiso 0.25 1 d PD . 13
H22A H 0.5120 0.9481 0.9710 0.099 Uiso 0.25 1 d PR . 13
H22B H 0.4451 0.9472 1.0619 0.099 Uiso 0.25 1 d PR . 13
H22C H 0.5231 1.0019 1.0254 0.099 Uiso 0.25 1 d PR . 13
N231 N 0.5013(14) 0.7778(11) 0.8605(12) 0.085(4) Uiso 0.25 1 d PD K 14
C231 C 0.5139(19) 0.8438(12) 0.8481(17) 0.085(4) Uiso 0.25 1 d PD K 14
C232 C 0.514(2) 0.9309(12) 0.8443(18) 0.085(4) Uiso 0.25 1 d PD K 14
H23A H 0.4547 0.9660 0.8345 0.127 Uiso 0.25 1 calc PR K 14
H23B H 0.5662 0.9501 0.7982 0.127 Uiso 0.25 1 calc PR K 14
H23C H 0.5195 0.9349 0.8977 0.127 Uiso 0.25 1 calc PR K 14

loop_
_atom_site_aniso_label
_atom_site_aniso_U_11
_atom_site_aniso_U_22
_atom_site_aniso_U_33
_atom_site_aniso_U_23
_atom_site_aniso_U_13
_atom_site_aniso_U_12
Cd1 0.0444(2) 0.0458(2) 0.0542(2) -0.01608(15) -0.01750(16) -0.01494(14)
Cd2 0.04166(19) 0.04283(18) 0.03805(18) -0.01671(13) -0.01568(14) -0.00332(13)
C1 0.028(2) 0.030(2) 0.034(2) -0.0099(16) -0.0080(16) -0.0044(15)
C2 0.031(2) 0.031(2) 0.031(2) -0.0069(16) -0.0092(16) -0.0076(16)
C3 0.032(2) 0.031(2) 0.031(2) -0.0108(16) -0.0103(16) -0.0066(16)
C4 0.031(2) 0.035(2) 0.040(2) -0.0104(17) -0.0163(18) 0.0004(16)
C5 0.031(2) 0.039(2) 0.044(2) -0.0174(18) -0.0188(18) 0.0053(17)
C6 0.031(2) 0.033(2) 0.032(2) -0.0109(16) -0.0126(16) -0.0036(16)
C7 0.0217(19) 0.037(2) 0.034(2) -0.0106(16) -0.0080(16) -0.0038(15)
C8 0.0211(19) 0.046(2) 0.037(2) -0.0146(18) -0.0100(16) -0.0022(16)
C9 0.0247(19) 0.036(2) 0.034(2) -0.0108(16) -0.0087(16) -0.0070(16)
C11 0.038(2) 0.035(2) 0.036(2) -0.0112(17) -0.0104(18) -0.0026(17)
C12 0.038(2) 0.036(2) 0.036(2) -0.0049(17) -0.0036(18) -0.0043(18)
C13 0.032(2) 0.032(2) 0.044(2) -0.0065(18) 0.0003(18) -0.0099(17)
C14 0.073(4) 0.079(4) 0.073(4) -0.031(3) -0.030(3) -0.012(3)
C15 0.108(5) 0.097(5) 0.085(4) -0.009(4) -0.053(4) -0.005(4)
C21 0.028(2) 0.038(2) 0.040(2) -0.0105(18) -0.0051(17) -0.0053(17)
C22 0.035(2) 0.042(2) 0.053(3) -0.008(2) -0.012(2) -0.0003(18)
C23 0.040(3) 0.051(3) 0.064(3) -0.011(2) -0.029(2) -0.001(2)
C31 0.030(2) 0.038(2) 0.054(3) -0.0166(19) -0.0058(19) -0.0074(17)
C32 0.037(2) 0.043(2) 0.055(3) -0.019(2) 0.006(2) -0.0094(19)
C33 0.054(3) 0.043(2) 0.043(2) -0.021(2) 0.000(2) -0.009(2)
C34 0.062(4) 0.062(3) 0.069(3) -0.023(3) -0.028(3) -0.017(3)
C35 0.045(3) 0.118(5) 0.106(5) -0.067(4) -0.014(3) -0.012(3)
C41 0.042(3) 0.058(3) 0.048(3) -0.013(2) -0.019(2) -0.017(2)
C42 0.038(3) 0.067(3) 0.057(3) -0.005(2) -0.016(2) -0.021(2)
C43 0.040(3) 0.065(3) 0.043(3) -0.014(2) -0.008(2) -0.010(2)
C51 0.051(3) 0.051(3) 0.047(3) 0.002(2) -0.025(2) -0.015(2)
C52 0.064(3) 0.054(3) 0.062(3) 0.009(2) -0.029(3) -0.029(2)
C53 0.044(3) 0.050(3) 0.060(3) -0.013(2) -0.020(2) -0.015(2)
C61 0.033(2) 0.051(3) 0.040(2) -0.0144(19) -0.0084(19) 0.0025(19)
C62 0.042(3) 0.057(3) 0.055(3) -0.023(2) -0.016(2) 0.009(2)
C63 0.071(4) 0.040(3) 0.080(4) -0.026(2) -0.049(3) 0.017(2)
C64 0.056(3) 0.070(3) 0.039(3) -0.013(2) -0.009(2) -0.005(3)
C65 0.076(4) 0.082(4) 0.073(4) -0.015(3) -0.022(3) 0.037(3)
C71 0.029(2) 0.066(3) 0.045(2) -0.023(2) -0.0121(19) -0.005(2)
C72 0.024(2) 0.068(3) 0.054(3) -0.022(2) -0.006(2) -0.005(2)
C73 0.029(2) 0.063(3) 0.043(2) -0.024(2) 0.0017(19) -0.008(2)
C81 0.082(4) 0.049(3) 0.050(3) -0.018(2) 0.015(3) -0.019(3)
C82 0.084(4) 0.041(3) 0.068(4) -0.006(2) 0.016(3) -0.022(3)
C83 0.060(3) 0.038(2) 0.061(3) -0.006(2) -0.026(2) -0.013(2)
C91 0.029(2) 0.037(2) 0.040(2) -0.0147(18) -0.0056(17) -0.0066(17)
C92 0.033(2) 0.042(2) 0.053(3) -0.010(2) -0.016(2) 0.0000(18)
C93 0.041(2) 0.052(3) 0.039(2) -0.008(2) -0.018(2) -0.005(2)
C101 0.029(2) 0.0315(19) 0.0258(18) -0.0105(15) -0.0088(15) -0.0085(15)
C102 0.028(2) 0.032(2) 0.0280(19) -0.0137(16) -0.0076(16) -0.0057(15)
C103 0.0247(19) 0.034(2) 0.0300(19) -0.0156(16) -0.0103(16) -0.0035(15)
C104 0.029(2) 0.033(2) 0.0284(19) -0.0120(15) -0.0095(16) -0.0070(16)
C105 0.0235(19) 0.036(2) 0.0284(19) -0.0161(16) -0.0059(15) -0.0065(15)
C106 0.027(2) 0.033(2) 0.0285(19) -0.0148(16) -0.0120(16) -0.0041(15)
C107 0.030(2) 0.037(2) 0.037(2) -0.0096(17) -0.0042(17) -0.0054(17)
C108 0.034(2) 0.040(2) 0.037(2) -0.0068(18) -0.0101(18) -0.0091(17)
C109 0.029(2) 0.038(2) 0.041(2) -0.0108(18) -0.0145(18) -0.0017(17)
N121 0.139(5) 0.104(4) 0.083(4) -0.031(3) -0.066(4) 0.029(4)
C121 0.081(4) 0.061(4) 0.083(4) -0.005(3) -0.036(4) 0.004(3)
C122 0.102(5) 0.085(4) 0.073(4) -0.008(3) -0.033(4) -0.028(4)
N11 0.0302(18) 0.0363(18) 0.043(2) -0.0118(15) -0.0042(15) -0.0121(14)
N12 0.0296(17) 0.0305(17) 0.0315(17) -0.0089(13) -0.0076(14) -0.0055(13)
N13 0.073(3) 0.085(3) 0.061(3) -0.023(2) -0.031(2) -0.020(2)
N21 0.044(2) 0.046(2) 0.063(2) -0.0171(18) -0.0318(19) -0.0056(17)
N22 0.0291(17) 0.0340(17) 0.0353(17) -0.0097(14) -0.0113(14) -0.0052(13)
N31 0.041(2) 0.0409(19) 0.0408(19) -0.0179(15) -0.0058(16) -0.0109(15)
N32 0.0302(18) 0.0332(17) 0.0350(17) -0.0130(14) -0.0061(14) -0.0085(13)
N33 0.048(3) 0.071(3) 0.075(3) -0.022(2) -0.019(2) -0.019(2)
N41 0.034(2) 0.053(2) 0.040(2) -0.0195(16) -0.0083(16) -0.0075(16)
N42 0.0326(18) 0.0391(18) 0.0381(19) -0.0103(15) -0.0143(15) -0.0058(14)
N51 0.0349(19) 0.0405(19) 0.0389(18) -0.0116(15) -0.0121(15) -0.0077(15)
N52 0.0314(18) 0.0353(18) 0.0389(18) -0.0115(15) -0.0145(15) -0.0037(14)
N61 0.055(2) 0.036(2) 0.081(3) -0.0153(19) -0.041(2) -0.0008(17)
N62 0.0353(19) 0.0363(19) 0.0437(19) -0.0131(15) -0.0199(16) 0.0014(14)
N63 0.054(2) 0.048(2) 0.046(2) -0.0166(18) -0.0166(19) 0.0115(19)
N71 0.0326(19) 0.054(2) 0.0339(18) -0.0185(16) -0.0038(15) -0.0069(15)
N72 0.0217(16) 0.0429(19) 0.0326(17) -0.0132(14) -0.0055(13) -0.0046(13)
N81 0.060(2) 0.045(2) 0.043(2) -0.0115(17) -0.0157(18) -0.0176(18)
N82 0.0298(17) 0.0333(17) 0.0369(18) -0.0087(14) -0.0105(14) -0.0033(14)
N91 0.043(2) 0.047(2) 0.0368(19) -0.0143(16) -0.0187(16) -0.0021(16)
N92 0.0268(17) 0.0361(18) 0.0341(17) -0.0119(14) -0.0116(14) -0.0043(13)
O1 0.0321(14) 0.0303(13) 0.0315(14) -0.0080(11) -0.0100(11) -0.0091(11)
O2 0.0325(15) 0.0361(15) 0.0402(15) -0.0161(12) -0.0195(12) 0.0037(11)
O3 0.0202(13) 0.0430(15) 0.0333(14) -0.0165(11) -0.0068(11) -0.0022(11)
O21 0.087(3) 0.049(2) 0.077(2) -0.0289(17) 0.007(2) -0.0229(18)
O31 0.072(7) 0.070(5) 0.072(5) -0.025(3) -0.009(4) -0.030(5)
O32 0.11(2) 0.091(14) 0.160(19) -0.029(15) 0.024(18) -0.052(15)
B1 0.044(3) 0.050(3) 0.040(3) -0.020(2) 0.000(2) -0.017(2)
F11 0.0506(16) 0.0703(17) 0.0657(17) -0.0312(14) -0.0147(13) -0.0191(13)
F12 0.117(3) 0.100(2) 0.0428(16) -0.0261(16) 0.0074(16) -0.059(2)
F13 0.0446(17) 0.126(3) 0.081(2) -0.0464(19) -0.0146(15) -0.0118(16)
F14 0.111(3) 0.0580(19) 0.115(3) -0.0328(18) -0.037(2) -0.0209(18)
B2 0.047(3) 0.042(3) 0.051(3) -0.011(2) -0.017(2) -0.008(2)
F21 0.075(2) 0.079(2) 0.0571(18) -0.0080(15) -0.0175(15) 0.0056(16)
F22 0.128(3) 0.0620(19) 0.107(3) -0.0178(17) -0.073(2) -0.0238(18)
F23 0.052(2) 0.154(3) 0.078(2) 0.000(2) -0.0224(17) -0.027(2)
F24 0.109(3) 0.0433(17) 0.132(3) -0.0229(18) -0.055(2) 0.0099(17)
B3A 0.08(2) 0.09(2) 0.08(2) 0.030(16) -0.039(16) -0.035(18)
F31A 0.063(7) 0.041(6) 0.053(7) -0.016(5) -0.009(5) -0.017(5)
F32A 0.153(15) 0.053(6) 0.201(19) -0.008(8) -0.108(14) -0.015(7)
F33A 0.065(6) 0.123(9) 0.151(12) -0.046(8) -0.009(6) -0.016(6)
F34A 0.138(9) 0.104(7) 0.069(5) -0.012(5) -0.026(6) -0.042(7)
B3B 0.051(13) 0.034(12) 0.038(13) -0.023(10) 0.004(9) 0.001(9)
F31B 0.092(12) 0.092(12) 0.128(14) 0.007(10) -0.056(10) -0.014(8)
F32B 0.096(8) 0.066(8) 0.127(11) -0.049(7) -0.043(7) 0.031(7)
F33B 0.096(7) 0.112(8) 0.079(6) -0.033(5) -0.003(5) -0.047(6)
F34B 0.143(9) 0.068(5) 0.098(8) -0.001(5) -0.078(7) -0.001(6)
C1S 0.232(15) 0.148(11) 0.186(12) 0.028(8) 0.064(10) -0.061(10)
C2S 0.231(14) 0.197(12) 0.091(7) -0.024(7) -0.083(8) 0.030(9)
O1S 0.174(5) 0.160(5) 0.075(3) 0.013(3) -0.059(3) -0.101(4)
C3S 0.112(8) 0.272(13) 0.275(15) -0.205(13) -0.023(8) -0.063(8)
C4S 0.109(8) 0.301(16) 0.186(11) -0.005(10) -0.036(7) -0.116(10)

loop_
_atom_type_symbol
_atom_type_description
_atom_type_scat_dispersion_real
_atom_type_scat_dispersion_imag
_atom_type_scat_source
C C 0.0033 0.0016 'International Tables Vol C Tables 4.2.6.8 and 6.1.1.4'
H H 0.0000 0.0000 'International Tables Vol C Tables 4.2.6.8 and 6.1.1.4'
B B 0.0013 0.0007 'International Tables Vol C Tables 4.2.6.8 and 6.1.1.4'
N N 0.0061 0.0033 'International Tables Vol C Tables 4.2.6.8 and 6.1.1.4'
O O 0.0106 0.0060 'International Tables Vol C Tables 4.2.6.8 and 6.1.1.4'
F F 0.0171 0.0103 'International Tables Vol C Tables 4.2.6.8 and 6.1.1.4'
Cd Cd -0.8075 1.2024 'International Tables Vol C Tables 4.2.6.8 and 6.1.1.4'

loop_
_geom_angle_atom_site_label_1
_geom_angle_atom_site_label_2
_geom_angle_atom_site_label_3
_geom_angle
_geom_angle_site_symmetry_1
_geom_angle_site_symmetry_3
_geom_angle_publ_flag
O21 Cd1 N33 93.26(14) . . ?
O21 Cd1 N21 166.38(13) . . ?
N33 Cd1 N21 92.66(14) . . ?
O21 Cd1 N13 106.70(15) . . ?
N33 Cd1 N13 89.77(15) . . ?
N21 Cd1 N13 85.58(14) . . ?
O21 Cd1 N31 95.45(12) . . ?
N33 Cd1 N31 166.76(13) . . ?
N21 Cd1 N31 76.77(12) . . ?
N13 Cd1 N31 97.24(14) . . ?
O21 Cd1 N11 90.89(12) . . ?
N33 Cd1 N11 92.44(13) . . ?
N21 Cd1 N11 76.61(11) . . ?
N13 Cd1 N11 162.13(13) . . ?
N31 Cd1 N11 77.49(11) . . ?
N63 Cd2 N51 103.67(12) . . ?
N63 Cd2 N81 87.37(13) . 2_665 ?
N51 Cd2 N81 165.17(12) . 2_665 ?
N63 Cd2 N41 99.14(13) . . ?
N51 Cd2 N41 77.71(11) . . ?
N81 Cd2 N41 90.91(12) 2_665 . ?
N63 Cd2 N71 93.77(13) . 2_665 ?
N51 Cd2 N71 110.32(11) . 2_665 ?
N81 Cd2 N71 78.27(12) 2_665 2_665 ?
N41 Cd2 N71 162.77(11) . 2_665 ?
N63 Cd2 N91 162.37(12) . 2_665 ?
N51 Cd2 N91 93.39(11) . 2_665 ?
N81 Cd2 N91 76.66(12) 2_665 2_665 ?
N41 Cd2 N91 88.68(11) . 2_665 ?
N71 Cd2 N91 75.87(11) 2_665 2_665 ?
N22 C1 N12 109.1(3) . . ?
N22 C1 N32 111.2(3) . . ?
N12 C1 N32 109.3(3) . . ?
N22 C1 C2 108.8(3) . . ?
N12 C1 C2 109.2(3) . . ?
N32 C1 C2 109.3(3) . . ?
O1 C2 C1 108.2(3) . . ?
O1 C3 C101 110.5(3) . . ?
N42 C4 N62 110.2(3) . . ?
N42 C4 N52 112.3(3) . . ?
N62 C4 N52 107.9(3) . . ?
N42 C4 C5 109.0(3) . . ?
N62 C4 C5 107.4(3) . . ?
N52 C4 C5 109.9(3) . . ?
O2 C5 C4 108.5(3) . . ?
O2 C6 C103 107.7(3) . . ?
N92 C7 N82 110.2(3) . . ?
N92 C7 N72 109.6(3) . . ?
N82 C7 N72 109.5(3) . . ?
N92 C7 C8 110.1(3) . . ?
N82 C7 C8 110.2(3) . . ?
N72 C7 C8 107.1(3) . . ?
O3 C8 C7 109.8(3) . . ?
O3 C9 C105 109.6(3) . . ?
C12 C11 N12 106.9(3) . . ?
C11 C12 C13 105.5(3) . . ?
N11 C13 C12 112.1(3) . . ?
N13 C14 C15 179.6(7) . . ?
N22 C21 C22 106.5(4) . . ?
C21 C22 C23 106.2(4) . . ?
N21 C23 C22 111.0(4) . . ?
C32 C31 N32 107.5(4) . . ?
C31 C32 C33 105.8(4) . . ?
N31 C33 C32 110.8(4) . . ?
N33 C34 C35 179.0(5) . . ?
C42 C41 N42 108.2(4) . . ?
C41 C42 C43 104.9(4) . . ?
N41 C43 C42 111.5(4) . . ?
C52 C51 N52 107.5(4) . . ?
C51 C52 C53 105.4(4) . . ?
N51 C53 C52 111.9(4) . . ?
C62 C61 N62 106.4(4) . . ?
C61 C62 C63 105.2(4) . . ?
N61 C63 C62 112.7(4) . . ?
N63 C64 C65 178.5(6) . . ?
N72 C71 C72 107.2(4) . . ?
C71 C72 C73 105.6(4) . . ?
N71 C73 C72 111.6(4) . . ?
N82 C81 C82 108.9(4) . . ?
C81 C82 C83 105.0(4) . . ?
N81 C83 C82 111.4(4) . . ?
N92 C91 C92 107.5(3) . . ?
C91 C92 C93 105.3(4) . . ?
N91 C93 C92 111.6(4) . . ?
C106 C101 C102 120.1(3) . . ?
C106 C101 C3 120.0(3) . . ?
C102 C101 C3 119.9(3) . . ?
C103 C102 C101 119.7(3) . . ?
C103 C102 C107 120.3(3) . . ?
C101 C102 C107 120.0(3) . . ?
C102 C103 C104 120.7(3) . . ?
C102 C103 C6 119.8(3) . . ?
C104 C103 C6 119.5(3) . . ?
C105 C104 C103 118.7(3) . . ?
C105 C104 C108 120.8(3) . . ?
C103 C104 C108 120.4(3) . . ?
C104 C105 C106 121.0(3) . . ?
C104 C105 C9 119.8(3) . . ?
C106 C105 C9 119.2(3) . . ?
C101 C106 C105 119.7(3) . . ?
C101 C106 C109 118.8(3) . . ?
C105 C106 C109 121.5(3) . . ?
N121 C121 C122 178.6(7) . . ?
C13 N11 N12 104.7(3) . . ?
C13 N11 Cd1 133.7(3) . . ?
N12 N11 Cd1 120.6(2) . . ?
C11 N12 N11 110.9(3) . . ?
C11 N12 C1 129.1(3) . . ?
N11 N12 C1 120.0(3) . . ?
C14 N13 Cd1 160.8(4) . . ?
C23 N21 N22 105.1(3) . . ?
C23 N21 Cd1 129.5(3) . . ?
N22 N21 Cd1 121.8(2) . . ?
C21 N22 N21 111.3(3) . . ?
C21 N22 C1 127.3(3) . . ?
N21 N22 C1 121.2(3) . . ?
C33 N31 N32 105.6(3) . . ?
C33 N31 Cd1 132.9(3) . . ?
N32 N31 Cd1 121.5(2) . . ?
C31 N32 N31 110.4(3) . . ?
C31 N32 C1 127.4(3) . . ?
N31 N32 C1 121.7(3) . . ?
C34 N33 Cd1 166.8(4) . . ?
C43 N41 N42 105.7(3) . . ?
C43 N41 Cd2 126.7(3) . . ?
N42 N41 Cd2 126.9(2) . . ?
N41 N42 C41 109.7(3) . . ?
N41 N42 C4 121.5(3) . . ?
C41 N42 C4 128.7(3) . . ?
C53 N51 N52 105.1(3) . . ?
C53 N51 Cd2 127.7(3) . . ?
N52 N51 Cd2 126.0(2) . . ?
C51 N52 N51 110.1(3) . . ?
C51 N52 C4 127.2(3) . . ?
N51 N52 C4 120.9(3) . . ?
C63 N61 N62 103.1(4) . . ?
N61 N62 C61 112.6(3) . . ?
N61 N62 C4 117.5(3) . . ?
C61 N62 C4 127.5(3) . . ?
C64 N63 Cd2 170.7(4) . . ?
C73 N71 N72 104.7(3) . . ?
C73 N71 Cd2 130.7(3) . 2_665 ?
N72 N71 Cd2 119.7(2) . 2_665 ?
C71 N72 N71 110.9(3) . . ?
C71 N72 C7 128.0(3) . . ?
N71 N72 C7 121.1(3) . . ?
C83 N81 N82 105.6(3) . . ?
C83 N81 Cd2 131.2(3) . 2_665 ?
N82 N81 Cd2 121.5(2) . 2_665 ?
C81 N82 N81 109.2(3) . . ?
C81 N82 C7 130.1(3) . . ?
N81 N82 C7 120.6(3) . . ?
C93 N91 N92 104.9(3) . . ?
C93 N91 Cd2 131.0(3) . 2_665 ?
N92 N91 Cd2 119.8(2) . 2_665 ?
C91 N92 N91 110.8(3) . . ?
C91 N92 C7 128.5(3) . . ?
N91 N92 C7 120.6(3) . . ?
C2 O1 C3 110.6(3) . . ?
C5 O2 C6 112.3(3) . . ?
C8 O3 C9 109.6(3) . . ?
F12 B1 F11 111.2(3) . . ?
F12 B1 F14 108.8(3) . . ?
F11 B1 F14 111.4(4) . . ?
F12 B1 F13 109.4(4) . . ?
F11 B1 F13 107.8(3) . . ?
F14 B1 F13 108.0(3) . . ?
F22 B2 F23 111.1(4) . . ?
F22 B2 F24 109.6(4) . . ?
F23 B2 F24 109.5(4) . . ?
F22 B2 F21 110.8(4) . . ?
F23 B2 F21 107.4(4) . . ?
F24 B2 F21 108.3(4) . . ?
F32A B3A F31A 112.8(14) . . ?
F32A B3A F34A 109.4(14) . . ?
F31A B3A F34A 107.2(12) . . ?
F32A B3A F33A 109.9(14) . . ?
F31A B3A F33A 108.5(13) . . ?
F34A B3A F33A 109.0(12) . . ?
F31B B3B F32B 113.3(14) . . ?
F31B B3B F34B 111.3(13) . . ?
F32B B3B F34B 109.0(11) . . ?
F31B B3B F33B 108.2(12) . . ?
F32B B3B F33B 108.1(11) . . ?
F34B B3B F33B 106.6(11) . . ?
F42A B4A F41A 115.2(5) . . ?
F42A B4A F43A 108.9(5) . . ?
F41A B4A F43A 113.0(5) . . ?
F42A B4A F44A 105.9(5) . . ?
F41A B4A F44A 105.6(5) . . ?
F43A B4A F44A 107.7(5) . . ?
F42C B4C F41C 111.7(6) . . ?
F42C B4C F44C 108.0(6) . . ?
F41C B4C F44C 110.0(6) . . ?
F42C B4C F43C 109.5(6) . . ?
F41C B4C F43C 106.5(6) . . ?
F44C B4C F43C 111.1(6) . . ?
F42D B4D F41D 112.6(7) . . ?
F42D B4D F44D 109.5(7) . . ?
F41D B4D F44D 110.6(7) . . ?
F42D B4D F43D 108.9(7) . . ?
F41D B4D F43D 107.0(6) . . ?
F44D B4D F43D 108.1(6) . . ?
O1S C2S C1S 110.1(7) . . ?
C2S O1S C3S 118.3(6) . . ?
C4S C3S O1S 110.5(7) . . ?
O101 C102 C101 108.7(11) . . ?
C103 O101 C102 124.8(14) . . ?
O101 C103 C104 124.8(15) . . ?
O111 C112 C111 115.5(9) . . ?
C113 O111 C112 129.2(15) . . ?
O111 C113 C114 116.6(13) . . ?
N221 C221 C222 164(2) 1_554 . ?
C221 C222 C222 145(2) . 2_675 ?
N231 C231 C232 169(3) . . ?

loop_
_geom_bond_atom_site_label_1
_geom_bond_atom_site_label_2
_geom_bond_distance
_geom_bond_site_symmetry_2
_geom_bond_publ_flag
Cd1 O21 2.217(3) . ?
Cd1 N33 2.293(4) . ?
Cd1 N21 2.303(3) . ?
Cd1 N13 2.315(4) . ?
Cd1 N31 2.317(3) . ?
Cd1 N11 2.400(3) . ?
Cd2 N63 2.255(4) . ?
Cd2 N51 2.291(3) . ?
Cd2 N81 2.307(3) 2_665 ?
Cd2 N41 2.339(3) . ?
Cd2 N71 2.347(3) 2_665 ?
Cd2 N91 2.381(3) 2_665 ?
C1 N22 1.469(4) . ?
C1 N12 1.472(5) . ?
C1 N32 1.473(5) . ?
C1 C2 1.534(5) . ?
C2 O1 1.405(4) . ?
C3 O1 1.436(4) . ?
C3 C101 1.507(5) . ?
C4 N42 1.444(5) . ?
C4 N62 1.458(5) . ?
C4 N52 1.459(5) . ?
C4 C5 1.535(5) . ?
C5 O2 1.409(4) . ?
C6 O2 1.431(4) . ?
C6 C103 1.499(5) . ?
C7 N92 1.462(4) . ?
C7 N82 1.463(5) . ?
C7 N72 1.476(4) . ?
C7 C8 1.525(5) . ?
C8 O3 1.410(4) . ?
C9 O3 1.442(4) . ?
C9 C105 1.503(5) . ?
C11 C12 1.355(5) . ?
C11 N12 1.360(5) . ?
C12 C13 1.389(6) . ?
C13 N11 1.312(5) . ?
C14 N13 1.168(7) . ?
C14 C15 1.451(8) . ?
C21 N22 1.357(5) . ?
C21 C22 1.360(5) . ?
C22 C23 1.389(6) . ?
C23 N21 1.326(5) . ?
C31 C32 1.351(6) . ?
C31 N32 1.356(5) . ?
C32 C33 1.398(6) . ?
C33 N31 1.320(5) . ?
C34 N33 1.133(6) . ?
C34 C35 1.449(7) . ?
C41 C42 1.342(6) . ?
C41 N42 1.365(5) . ?
C42 C43 1.396(6) . ?
C43 N41 1.313(5) . ?
C51 C52 1.355(6) . ?
C51 N52 1.357(5) . ?
C52 C53 1.384(6) . ?
C53 N51 1.314(5) . ?
C61 C62 1.358(6) . ?
C61 N62 1.371(5) . ?
C62 C63 1.389(7) . ?
C63 N61 1.344(6) . ?
C64 N63 1.100(6) . ?
C64 C65 1.491(7) . ?
C71 N72 1.352(5) . ?
C71 C72 1.353(6) . ?
C72 C73 1.377(6) . ?
C73 N71 1.324(5) . ?
C81 N82 1.338(5) . ?
C81 C82 1.350(7) . ?
C82 C83 1.380(7) . ?
C83 N81 1.315(5) . ?
C91 N92 1.344(5) . ?
C91 C92 1.367(5) . ?
C92 C93 1.381(6) . ?
C93 N91 1.326(5) . ?
C101 C106 1.395(5) . ?
C101 C102 1.415(4) . ?
C102 C103 1.391(5) . ?
C102 C107 1.517(5) . ?
C103 C104 1.419(4) . ?
C104 C105 1.398(5) . ?
C104 C108 1.512(5) . ?
C105 C106 1.403(5) . ?
C106 C109 1.513(5) . ?
N121 C121 1.138(7) . ?
C121 C122 1.469(8) . ?
N11 N12 1.367(4) . ?
N21 N22 1.362(4) . ?
N31 N32 1.365(4) . ?
N41 N42 1.355(4) . ?
N51 N52 1.371(4) . ?
N61 N62 1.350(4) . ?
N71 N72 1.356(4) . ?
N71 Cd2 2.347(3) 2_665 ?
N81 N82 1.371(4) . ?
N81 Cd2 2.307(3) 2_665 ?
N91 N92 1.366(4) . ?
N91 Cd2 2.381(3) 2_665 ?
B1 F12 1.353(4) . ?
B1 F11 1.376(4) . ?
B1 F14 1.377(5) . ?
B1 F13 1.398(5) . ?
B2 F22 1.348(5) . ?
B2 F23 1.356(6) . ?
B2 F24 1.369(5) . ?
B2 F21 1.392(5) . ?
B3A F32A 1.356(14) . ?
B3A F31A 1.364(13) . ?
B3A F34A 1.374(13) . ?
B3A F33A 1.378(14) . ?
B3B F31B 1.357(12) . ?
B3B F32B 1.364(11) . ?
B3B F34B 1.378(12) . ?
B3B F33B 1.380(13) . ?
B4A F42A 1.347(5) . ?
B4A F41A 1.375(5) . ?
B4A F43A 1.378(6) . ?
B4A F44A 1.422(6) . ?
B4C F42C 1.350(6) . ?
B4C F41C 1.377(6) . ?
B4C F44C 1.383(6) . ?
B4C F43C 1.411(6) . ?
B4D F42D 1.352(6) . ?
B4D F41D 1.375(6) . ?
B4D F44D 1.382(6) . ?
B4D F43D 1.414(6) . ?
C1S C2S 1.450(8) . ?
C2S O1S 1.388(7) . ?
O1S C3S 1.414(7) . ?
C3S C4S 1.386(8) . ?
C101 C102 1.476(10) . ?
C102 O101 1.429(10) . ?
O101 C103 1.360(10) . ?
C103 C104 1.442(10) . ?
C111 C112 1.4639 . ?
C112 O111 1.374(9) . ?
O111 C113 1.373(9) . ?
C113 C114 1.455(10) . ?
N221 C221 1.18(2) 1_556 ?
C221 N221 1.18(2) 1_554 ?
C221 C222 1.462(9) . ?
C222 C222 1.67(3) 2_675 ?
N231 C231 1.137(8) . ?
C231 C232 1.465(9) . ?

loop_
_geom_hbond_atom_site_label_D
_geom_hbond_atom_site_label_H
_geom_hbond_atom_site_label_A
_geom_hbond_distance_DH
_geom_hbond_distance_HA
_geom_hbond_distance_DA
_geom_hbond_angle_DHA
_geom_hbond_site_symmetry_A
O21 H21A F21 0.84 1.92 2.763(4) 173.8 1_545
O21 H21A F24 0.84 2.59 3.174(5) 127.5 1_545
O21 H21B O31 0.84 1.78 2.607(8) 171.6 1_545
O21 H21B O32 0.84 1.88 2.623(18) 147.3 1_545

loop_
_geom_torsion_atom_site_label_1
_geom_torsion_atom_site_label_2
_geom_torsion_atom_site_label_3
_geom_torsion_atom_site_label_4
_geom_torsion
_geom_torsion_site_symmetry_1
_geom_torsion_site_symmetry_2
_geom_torsion_site_symmetry_3
_geom_torsion_site_symmetry_4
_geom_torsion_publ_flag
N22 C1 C2 O1 -58.3(4) . . . . ?
N12 C1 C2 O1 -177.2(3) . . . . ?
N32 C1 C2 O1 63.3(4) . . . . ?
N42 C4 C5 O2 -61.6(4) . . . . ?
N62 C4 C5 O2 179.0(3) . . . . ?
N52 C4 C5 O2 61.9(4) . . . . ?
N92 C7 C8 O3 59.3(4) . . . . ?
N82 C7 C8 O3 -62.5(4) . . . . ?
N72 C7 C8 O3 178.5(3) . . . . ?
N12 C11 C12 C13 -0.3(4) . . . . ?
C11 C12 C13 N11 0.3(5) . . . . ?
N22 C21 C22 C23 1.6(5) . . . . ?
C21 C22 C23 N21 -1.0(5) . . . . ?
N32 C31 C32 C33 -0.5(5) . . . . ?
C31 C32 C33 N31 -0.5(5) . . . . ?
N42 C41 C42 C43 0.5(5) . . . . ?
C41 C42 C43 N41 0.2(5) . . . . ?
N52 C51 C52 C53 -0.8(5) . . . . ?
C51 C52 C53 N51 -0.1(6) . . . . ?
N62 C61 C62 C63 -1.3(5) . . . . ?
C61 C62 C63 N61 -0.3(5) . . . . ?
N72 C71 C72 C73 -0.4(5) . . . . ?
C71 C72 C73 N71 0.6(5) . . . . ?
N82 C81 C82 C83 0.2(6) . . . . ?
C81 C82 C83 N81 -0.6(6) . . . . ?
N92 C91 C92 C93 -0.2(4) . . . . ?
C91 C92 C93 N91 0.1(5) . . . . ?
O1 C3 C101 C106 -94.4(4) . . . . ?
O1 C3 C101 C102 88.2(4) . . . . ?
C106 C101 C102 C103 -3.0(5) . . . . ?
C3 C101 C102 C103 174.4(3) . . . . ?
C106 C101 C102 C107 173.6(3) . . . . ?
C3 C101 C102 C107 -9.0(5) . . . . ?
C101 C102 C103 C104 2.1(5) . . . . ?
C107 C102 C103 C104 -174.5(3) . . . . ?
C101 C102 C103 C6 -178.2(3) . . . . ?
C107 C102 C103 C6 5.2(5) . . . . ?
O2 C6 C103 C102 -84.9(4) . . . . ?
O2 C6 C103 C104 94.7(4) . . . . ?
C102 C103 C104 C105 -2.1(5) . . . . ?
C6 C103 C104 C105 178.2(3) . . . . ?
C102 C103 C104 C108 175.1(3) . . . . ?
C6 C103 C104 C108 -4.5(5) . . . . ?
C103 C104 C105 C106 3.0(5) . . . . ?
C108 C104 C105 C106 -174.2(3) . . . . ?
C103 C104 C105 C9 -175.4(3) . . . . ?
C108 C104 C105 C9 7.3(5) . . . . ?
O3 C9 C105 C104 -88.5(4) . . . . ?
O3 C9 C105 C106 93.0(4) . . . . ?
C102 C101 C106 C105 3.9(5) . . . . ?
C3 C101 C106 C105 -173.5(3) . . . . ?
C102 C101 C106 C109 -174.7(3) . . . . ?
C3 C101 C106 C109 7.9(5) . . . . ?
C104 C105 C106 C101 -4.0(5) . . . . ?
C9 C105 C106 C101 174.5(3) . . . . ?
C104 C105 C106 C109 174.7(3) . . . . ?
C9 C105 C106 C109 -6.9(5) . . . . ?
C12 C13 N11 N12 -0.2(4) . . . . ?
C12 C13 N11 Cd1 168.0(3) . . . . ?
O21 Cd1 N11 C13 -38.4(4) . . . . ?
N33 Cd1 N11 C13 54.9(4) . . . . ?
N21 Cd1 N11 C13 147.0(4) . . . . ?
N13 Cd1 N11 C13 151.7(4) . . . . ?
N31 Cd1 N11 C13 -133.8(4) . . . . ?
O21 Cd1 N11 N12 128.3(3) . . . . ?
N33 Cd1 N11 N12 -138.4(3) . . . . ?
N21 Cd1 N11 N12 -46.3(3) . . . . ?
N13 Cd1 N11 N12 -41.6(6) . . . . ?
N31 Cd1 N11 N12 32.9(2) . . . . ?
C12 C11 N12 N11 0.1(4) . . . . ?
C12 C11 N12 C1 177.4(3) . . . . ?
C13 N11 N12 C11 0.1(4) . . . . ?
Cd1 N11 N12 C11 -170.1(2) . . . . ?
C13 N11 N12 C1 -177.5(3) . . . . ?
Cd1 N11 N12 C1 12.4(4) . . . . ?
N22 C1 N12 C11 -124.2(4) . . . . ?
N32 C1 N12 C11 114.1(4) . . . . ?
C2 C1 N12 C11 -5.4(5) . . . . ?
N22 C1 N12 N11 52.9(4) . . . . ?
N32 C1 N12 N11 -68.9(4) . . . . ?
C2 C1 N12 N11 171.6(3) . . . . ?
C15 C14 N13 Cd1 -93(100) . . . . ?
O21 Cd1 N13 C14 -172.4(13) . . . . ?
N33 Cd1 N13 C14 94.3(14) . . . . ?
N21 Cd1 N13 C14 1.6(14) . . . . ?
N31 Cd1 N13 C14 -74.4(14) . . . . ?
N11 Cd1 N13 C14 -3.0(17) . . . . ?
C22 C23 N21 N22 -0.1(5) . . . . ?
C22 C23 N21 Cd1 158.2(3) . . . . ?
O21 Cd1 N21 C23 -146.9(5) . . . . ?
N33 Cd1 N21 C23 -31.2(4) . . . . ?
N13 Cd1 N21 C23 58.3(4) . . . . ?
N31 Cd1 N21 C23 156.8(4) . . . . ?
N11 Cd1 N21 C23 -123.1(4) . . . . ?
O21 Cd1 N21 N22 8.2(7) . . . . ?
N33 Cd1 N21 N22 123.9(3) . . . . ?
N13 Cd1 N21 N22 -146.5(3) . . . . ?
N31 Cd1 N21 N22 -48.0(3) . . . . ?
N11 Cd1 N21 N22 32.0(3) . . . . ?
C22 C21 N22 N21 -1.8(4) . . . . ?
C22 C21 N22 C1 -175.8(3) . . . . ?
C23 N21 N22 C21 1.2(4) . . . . ?
Cd1 N21 N22 C21 -159.2(3) . . . . ?
C23 N21 N22 C1 175.6(3) . . . . ?
Cd1 N21 N22 C1 15.2(5) . . . . ?
N12 C1 N22 C21 101.7(4) . . . . ?
N32 C1 N22 C21 -137.7(3) . . . . ?
C2 C1 N22 C21 -17.2(5) . . . . ?
N12 C1 N22 N21 -71.7(4) . . . . ?
N32 C1 N22 N21 48.9(4) . . . . ?
C2 C1 N22 N21 169.3(3) . . . . ?
C32 C33 N31 N32 1.3(5) . . . . ?
C32 C33 N31 Cd1 -179.6(3) . . . . ?
O21 Cd1 N31 C33 49.0(4) . . . . ?
N33 Cd1 N31 C33 179.9(5) . . . . ?
N21 Cd1 N31 C33 -142.3(4) . . . . ?
N13 Cd1 N31 C33 -58.6(4) . . . . ?
N11 Cd1 N31 C33 138.7(4) . . . . ?
O21 Cd1 N31 N32 -132.0(3) . . . . ?
N33 Cd1 N31 N32 -1.1(7) . . . . ?
N21 Cd1 N31 N32 36.6(3) . . . . ?
N13 Cd1 N31 N32 120.3(3) . . . . ?
N11 Cd1 N31 N32 -42.3(3) . . . . ?
C32 C31 N32 N31 1.4(5) . . . . ?
C32 C31 N32 C1 173.2(4) . . . . ?
C33 N31 N32 C31 -1.7(4) . . . . ?
Cd1 N31 N32 C31 179.1(2) . . . . ?
C33 N31 N32 C1 -174.0(3) . . . . ?
Cd1 N31 N32 C1 6.8(4) . . . . ?
N22 C1 N32 C31 127.1(4) . . . . ?
N12 C1 N32 C31 -112.4(4) . . . . ?
C2 C1 N32 C31 7.0(5) . . . . ?
N22 C1 N32 N31 -61.9(4) . . . . ?
N12 C1 N32 N31 58.6(4) . . . . ?
C2 C1 N32 N31 178.0(3) . . . . ?
C35 C34 N33 Cd1 135(43) . . . . ?
O21 Cd1 N33 C34 163.6(18) . . . . ?
N21 Cd1 N33 C34 -4.2(18) . . . . ?
N13 Cd1 N33 C34 -89.7(18) . . . . ?
N31 Cd1 N33 C34 32(2) . . . . ?
N11 Cd1 N33 C34 72.5(18) . . . . ?
C42 C43 N41 N42 -0.8(5) . . . . ?
C42 C43 N41 Cd2 170.0(3) . . . . ?
N63 Cd2 N41 C43 -100.9(4) . . . . ?
N51 Cd2 N41 C43 157.0(4) . . . . ?
N81 Cd2 N41 C43 -13.4(4) 2_665 . . . ?
N71 Cd2 N41 C43 37.2(6) 2_665 . . . ?
N91 Cd2 N41 C43 63.2(4) 2_665 . . . ?
N63 Cd2 N41 N42 68.1(3) . . . . ?
N51 Cd2 N41 N42 -34.0(3) . . . . ?
N81 Cd2 N41 N42 155.6(3) 2_665 . . . ?
N71 Cd2 N41 N42 -153.9(3) 2_665 . . . ?
N91 Cd2 N41 N42 -127.8(3) 2_665 . . . ?
C43 N41 N42 C41 1.1(4) . . . . ?
Cd2 N41 N42 C41 -169.7(3) . . . . ?
C43 N41 N42 C4 179.3(3) . . . . ?
Cd2 N41 N42 C4 8.5(5) . . . . ?
C42 C41 N42 N41 -1.0(5) . . . . ?
C42 C41 N42 C4 -179.0(4) . . . . ?
N62 C4 N42 N41 -73.4(4) . . . . ?
N52 C4 N42 N41 46.9(4) . . . . ?
C5 C4 N42 N41 169.0(3) . . . . ?
N62 C4 N42 C41 104.4(4) . . . . ?
N52 C4 N42 C41 -135.3(4) . . . . ?
C5 C4 N42 C41 -13.2(5) . . . . ?
C52 C53 N51 N52 0.9(5) . . . . ?
C52 C53 N51 Cd2 168.6(3) . . . . ?
N63 Cd2 N51 C53 115.3(4) . . . . ?
N81 Cd2 N51 C53 -107.5(5) 2_665 . . . ?
N41 Cd2 N51 C53 -148.1(4) . . . . ?
N71 Cd2 N51 C53 16.0(4) 2_665 . . . ?
N91 Cd2 N51 C53 -60.2(4) 2_665 . . . ?
N63 Cd2 N51 N52 -79.5(3) . . . . ?
N81 Cd2 N51 N52 57.8(6) 2_665 . . . ?
N41 Cd2 N51 N52 17.1(3) . . . . ?
N71 Cd2 N51 N52 -178.8(3) 2_665 . . . ?
N91 Cd2 N51 N52 105.0(3) 2_665 . . . ?
C52 C51 N52 N51 1.4(5) . . . . ?
C52 C51 N52 C4 166.1(4) . . . . ?
C53 N51 N52 C51 -1.5(4) . . . . ?
Cd2 N51 N52 C51 -169.4(3) . . . . ?
C53 N51 N52 C4 -167.2(3) . . . . ?
Cd2 N51 N52 C4 24.9(4) . . . . ?
N42 C4 N52 C51 130.6(4) . . . . ?
N62 C4 N52 C51 -107.8(4) . . . . ?
C5 C4 N52 C51 9.0(5) . . . . ?
N42 C4 N52 N51 -66.3(4) . . . . ?
N62 C4 N52 N51 55.3(4) . . . . ?
C5 C4 N52 N51 172.1(3) . . . . ?
C62 C63 N61 N62 1.8(5) . . . . ?
C63 N61 N62 C61 -2.6(4) . . . . ?
C63 N61 N62 C4 -166.2(3) . . . . ?
C62 C61 N62 N61 2.6(5) . . . . ?
C62 C61 N62 C4 164.2(4) . . . . ?
N42 C4 N62 N61 -50.0(4) . . . . ?
N52 C4 N62 N61 -173.0(3) . . . . ?
C5 C4 N62 N61 68.5(4) . . . . ?
N42 C4 N62 C61 149.1(4) . . . . ?
N52 C4 N62 C61 26.2(5) . . . . ?
C5 C4 N62 C61 -92.3(4) . . . . ?
C65 C64 N63 Cd2 60(24) . . . . ?
N51 Cd2 N63 C64 -101(2) . . . . ?
N81 Cd2 N63 C64 89(2) 2_665 . . . ?
N41 Cd2 N63 C64 179(100) . . . . ?
N71 Cd2 N63 C64 11(2) 2_665 . . . ?
N91 Cd2 N63 C64 64(3) 2_665 . . . ?
C72 C73 N71 N72 -0.6(5) . . . . ?
C72 C73 N71 Cd2 -154.9(3) . . . 2_665 ?
C72 C71 N72 N71 0.0(5) . . . . ?
C72 C71 N72 C7 -179.6(4) . . . . ?
C73 N71 N72 C71 0.3(4) . . . . ?
Cd2 N71 N72 C71 158.1(3) 2_665 . . . ?
C73 N71 N72 C7 -180.0(3) . . . . ?
Cd2 N71 N72 C7 -22.2(4) 2_665 . . . ?
N92 C7 N72 C71 132.0(4) . . . . ?
N82 C7 N72 C71 -107.0(4) . . . . ?
C8 C7 N72 C71 12.5(5) . . . . ?
N92 C7 N72 N71 -47.6(4) . . . . ?
N82 C7 N72 N71 73.4(4) . . . . ?
C8 C7 N72 N71 -167.1(3) . . . . ?
C82 C83 N81 N82 0.7(5) . . . . ?
C82 C83 N81 Cd2 -163.8(4) . . . 2_665 ?
C82 C81 N82 N81 0.2(6) . . . . ?
C82 C81 N82 C7 -177.2(4) . . . . ?
C83 N81 N82 C81 -0.6(5) . . . . ?
Cd2 N81 N82 C81 165.8(3) 2_665 . . . ?
C83 N81 N82 C7 177.1(3) . . . . ?
Cd2 N81 N82 C7 -16.4(4) 2_665 . . . ?
N92 C7 N82 C81 -111.8(5) . . . . ?
N72 C7 N82 C81 127.6(5) . . . . ?
C8 C7 N82 C81 10.0(6) . . . . ?
N92 C7 N82 N81 71.1(4) . . . . ?
N72 C7 N82 N81 -49.6(4) . . . . ?
C8 C7 N82 N81 -167.2(3) . . . . ?
C92 C93 N91 N92 0.0(5) . . . . ?
C92 C93 N91 Cd2 -155.8(3) . . . 2_665 ?
C92 C91 N92 N91 0.2(4) . . . . ?
C92 C91 N92 C7 176.6(3) . . . . ?
C93 N91 N92 C91 -0.1(4) . . . . ?
Cd2 N91 N92 C91 158.9(2) 2_665 . . . ?
C93 N91 N92 C7 -176.8(3) . . . . ?
Cd2 N91 N92 C7 -17.8(4) 2_665 . . . ?
N82 C7 N92 C91 134.9(4) . . . . ?
N72 C7 N92 C91 -104.5(4) . . . . ?
C8 C7 N92 C91 13.1(5) . . . . ?
N82 C7 N92 N91 -49.0(4) . . . . ?
N72 C7 N92 N91 71.6(4) . . . . ?
C8 C7 N92 N91 -170.8(3) . . . . ?
C1 C2 O1 C3 171.8(3) . . . . ?
C101 C3 O1 C2 -179.6(3) . . . . ?
C4 C5 O2 C6 163.6(3) . . . . ?
C103 C6 O2 C5 174.8(3) . . . . ?
C7 C8 O3 C9 177.9(3) . . . . ?
C105 C9 O3 C8 -166.6(3) . . . . ?
C1S C2S O1S C3S -176.9(10) . . . . ?
C2S O1S C3S C4S 137.6(11) . . . . ?
C101 C102 O101 C103 164(2) . . . . ?
C102 O101 C103 C104 -129(3) . . . . ?
C111 C112 O111 C113 148.7(16) . . . . ?
C112 O111 C113 C114 -76(3) . . . . ?
N221 C221 C222 C222 54(10) 1_554 . . 2_675 ?
